data_2008594
loop_
_publ_author_name
'Schulz Lang, Ernesto'
'Dahmer, Marisa'
'Abram, Ulrich'

_publ_section_title
;
 Tetraphenylphosphonium
 tetrakis(1-methyl-1,2,3,4-tetrazole-5-thiolato-<i>S</i>)aurate(III)
 hemihydrate
;
_journal_issue 6
_journal_name_full 'Acta Crystallographica Section C'
_journal_page_first 854
_journal_page_last 856
_journal_paper_doi 10.1107/S0108270199004357
_journal_volume 55
_journal_year 1999
_chemical_formula_iupac '(C24 H20 P) [Au (C2 H3 N4 S)4], 0.5H2 O1'
_chemical_formula_moiety 'C24 H20 P 1+, C8 H12 N16 Au S4 1-, 0.5H2 O1'
_chemical_formula_sum 'C32 H33 Au N16 O0.5 P S4'
_chemical_formula_weight 1005.91
_chemical_name_systematic 'tetraphenylphosphonium tetra(1-methyl-1,2,3,4-tetrazol-5-thiolato)aurate(III)'
_space_group_IT_number 15
_symmetry_cell_setting monoclinic
_symmetry_space_group_name_Hall '-C 2yc'
_symmetry_space_group_name_H-M 'C 1 2/c 1'
_audit_creation_method SHELXL-97
_cell_angle_alpha 90.00
_cell_angle_beta 103.340(10)
_cell_angle_gamma 90.00
_cell_formula_units_Z 4
_cell_length_a 18.460(4)
_cell_length_b 6.5520(5)
_cell_length_c 32.603(7)
_cell_measurement_reflns_used 25
_cell_measurement_temperature 208(2)
_cell_measurement_theta_max 13.34
_cell_measurement_theta_min 9.45
_cell_volume 3836.9(12)
_computing_cell_refinement 'SET4 in CAD-4 Software'
_computing_data_collection 'CAD-4 Software (Enraf Nonius, 1989)'
_computing_data_reduction 'HELENA (Spek, 1998)'
_computing_molecular_graphics 'ZORTEP (Zsolnai, 1997)'
_computing_publication_material SHELXL97
_computing_structure_refinement 'SHELXL97 (Sheldrick, 1997b)'
_computing_structure_solution 'SHELXS97 (Sheldrick, 1997a)'
_diffrn_ambient_temperature 208(2)
_diffrn_measured_fraction_theta_full 0.459
_diffrn_measured_fraction_theta_max 0.459
_diffrn_measurement_device_type 'Enraf-Nonius CAD-4'
_diffrn_measurement_method \w
_diffrn_radiation_monochromator graphite
_diffrn_radiation_source 'fine-focus sealed tube'
_diffrn_radiation_type MoK\a
_diffrn_radiation_wavelength 0.71073
_diffrn_reflns_av_R_equivalents 0.023
_diffrn_reflns_av_sigmaI/netI 0.032
_diffrn_reflns_limit_h_max 22
_diffrn_reflns_limit_h_min -23
_diffrn_reflns_limit_k_max 8
_diffrn_reflns_limit_k_min -1
_diffrn_reflns_limit_l_max 41
_diffrn_reflns_limit_l_min -1
_diffrn_reflns_number 5168
_diffrn_reflns_theta_full 26.97
_diffrn_reflns_theta_max 26.97
_diffrn_reflns_theta_min 3.01
_diffrn_standards_decay_% 10
_diffrn_standards_interval_count 300
_diffrn_standards_interval_time 60
_diffrn_standards_number 3
_exptl_absorpt_coefficient_mu 4.145
_exptl_absorpt_correction_T_max 0.661
_exptl_absorpt_correction_T_min 0.425
_exptl_absorpt_correction_type '\y scans'
_exptl_absorpt_process_details '(PLATON; Spek, 1998)'
_exptl_crystal_colour red
_exptl_crystal_density_diffrn 1.740
_exptl_crystal_density_method 'not measured'
_exptl_crystal_description needle
_exptl_crystal_F_000 1992
_exptl_crystal_size_max 0.40
_exptl_crystal_size_mid 0.15
_exptl_crystal_size_min 0.10
_refine_diff_density_max 0.565
_refine_diff_density_min -0.649
_refine_ls_extinction_method none
_refine_ls_goodness_of_fit_ref 1.056
_refine_ls_hydrogen_treatment refall
_refine_ls_matrix_type full
_refine_ls_number_parameters 316
_refine_ls_number_reflns 4177
_refine_ls_number_restraints 0
_refine_ls_restrained_S_all 1.056
_refine_ls_R_factor_all 0.043
_refine_ls_R_factor_gt 0.024
_refine_ls_shift/su_max 0.001
_refine_ls_shift/su_mean 0.000
_refine_ls_structure_factor_coef Fsqd
_refine_ls_weighting_details 'w = 1/[\s^2^(Fo^2^)+(0.0281P)^2^+6.6510P] where P = (Fo^2^+2Fc^2^)/3'
_refine_ls_weighting_scheme calc
_refine_ls_wR_factor_ref 0.060
_reflns_number_gt 3214
_reflns_number_total 4177
_reflns_threshold_expression I>2\s(I)
_cod_data_source_file na1415.cif
_cod_data_source_block autetp
_cod_depositor_comments
;
The following automatic conversions were performed:

'_refine_ls_weighting_scheme' value 'calc w =
1/[\s^2^(Fo^2^)+(0.0281P)^2^+6.6510P] where P = (Fo^2^+2Fc^2^)/3' was
changed to 'calc'. New tag '_refine_ls_weighting_details' was
created. The value of the new tag was set to 'w =
1/[\s^2^(Fo^2^)+(0.0281P)^2^+6.6510P] where P = (Fo^2^+2Fc^2^)/3'.

Automatic conversion script
Id: cif_fix_values 3143 2015-03-26 13:38:13Z robertas 
;
_cod_original_cell_volume 3836.0(10)
_cod_original_sg_symbol_H-M 'C 2/c'
_cod_original_formula_sum 'C32 H33 Au N16 O0.50 P S4'
_cod_database_code 2008594
_cod_database_fobs_code 2008594

loop_
_symmetry_equiv_pos_as_xyz
'x, y, z'
'-x, y, -z+1/2'
'x+1/2, y+1/2, z'
'-x+1/2, y+1/2, -z+1/2'
'-x, -y, -z'
'x, -y, z-1/2'
'-x+1/2, -y+1/2, -z'
'x+1/2, -y+1/2, z-1/2'

loop_
_atom_site_label
_atom_site_fract_x
_atom_site_fract_y
_atom_site_fract_z
_atom_site_U_iso_or_equiv
_atom_site_adp_type
_atom_site_calc_flag
_atom_site_refinement_flags
_atom_site_occupancy
_atom_site_disorder_assembly
_atom_site_disorder_group
_atom_site_type_symbol
_atom_site_attached_hydrogens
Au .25 .25 0 .02104(6) Uani d S 1 . . Au 0
S1 .14528(5) .10052(17) .01778(3) .0319(2) Uani d . 1 . . S 0
C2 .17037(18) .0547(5) .07164(11) .0232(7) Uani d . 1 . . C 0
N3 .16390(18) .1813(5) .10187(11) .0346(7) Uani d . 1 . . N 0
N4 .1846(2) .0757(6) .13813(10) .0423(9) Uani d . 1 . . N 0
N5 .20326(19) -.1097(6) .13099(10) .0388(8) Uani d . 1 . . N 0
N6 .19482(16) -.1255(5) .08905(9) .0246(6) Uani d . 1 . . N 0
C7 .2136(3) -.3119(8) .06992(18) .0398(10) Uani d . 1 . . C 0
S11 .32005(5) .18336(18) .06859(3) .0334(2) Uani d . 1 . . S 0
C12 .41246(17) .2336(6) .06891(10) .0251(7) Uani d . 1 . . C 0
N13 .44938(18) .4002(6) .08441(11) .0384(8) Uani d . 1 . . N 0
N14 .51941(18) .3705(6) .07906(12) .0424(9) Uani d . 1 . . N 0
N15 .52584(17) .1970(6) .06217(11) .0387(9) Uani d . 1 . . N 0
N16 .45865(16) .1073(5) .05529(9) .0274(6) Uani d . 1 . . N 0
C17 .4444(3) -.0914(8) .03542(16) .0434(11) Uani d . 1 . . C 0
P .5000 .2420(2) .2500 .0222(2) Uani d S 1 . . P 0
C21 .50677(19) .0821(6) .20634(10) .0248(7) Uani d . 1 . . C 0
C22 .4511(2) -.0627(6) .19215(12) .0325(8) Uani d . 1 . . C 0
C23 .4551(3) -.1890(7) .15855(13) .0378(10) Uani d . 1 . . C 0
C24 .5148(3) -.1748(7) .14019(12) .0368(9) Uani d . 1 . . C 0
C25 .5697(3) -.0325(7) .15392(12) .0378(10) Uani d . 1 . . C 0
C26 .5653(2) .0976(7) .18669(12) .0301(8) Uani d . 1 . . C 0
C31 .41811(18) .3980(6) .23600(11) .0245(7) Uani d . 1 . . C 0
C32 .4028(2) .5343(6) .26565(12) .0305(8) Uani d . 1 . . C 0
C33 .3380(2) .6470(7) .25713(14) .0363(9) Uani d . 1 . . C 0
C34 .2886(2) .6279(7) .21851(15) .0412(11) Uani d . 1 . . C 0
C35 .3030(2) .4939(8) .18872(14) .0441(11) Uani d . 1 . . C 0
C36 .3678(2) .3785(7) .19749(12) .0329(9) Uani d . 1 . . C 0
O40 0 0 0 .075(3) Uani d SP .50 . . O 2
H7A .185(2) -.423(7) .0730(13) .040(13) Uiso d . 1 . . H 0
H7B .252(3) -.339(10) .0783(18) .07(2) Uiso d . 1 . . H 0
H7C .206(3) -.293(9) .0420(19) .070(18) Uiso d . 1 . . H 0
H17A .483(3) -.144(9) .0374(15) .048(15) Uiso d . 1 . . H 0
H17B .425(3) -.069(8) .0059(16) .051(14) Uiso d . 1 . . H 0
H17C .414(3) -.166(9) .0492(16) .061(16) Uiso d . 1 . . H 0
H22 .410(2) -.076(6) .2034(12) .027(10) Uiso d . 1 . . H 0
H23 .422(2) -.284(6) .1474(14) .036(12) Uiso d . 1 . . H 0
H24 .517(2) -.270(7) .1201(15) .045(13) Uiso d . 1 . . H 0
H25 .608(3) -.017(8) .1442(15) .052(14) Uiso d . 1 . . H 0
H26 .599(2) .184(7) .1943(14) .037(12) Uiso d . 1 . . H 0
H32 .433(2) .553(6) .2895(12) .029(11) Uiso d . 1 . . H 0
H33 .331(2) .728(7) .2773(14) .041(12) Uiso d . 1 . . H 0
H34 .251(3) .701(8) .2130(16) .059(16) Uiso d . 1 . . H 0
H35 .272(2) .490(7) .1632(14) .038(12) Uiso d . 1 . . H 0
H36 .376(2) .295(6) .1795(13) .028(11) Uiso d . 1 . . H 0

loop_
_atom_site_aniso_label
_atom_site_aniso_U_11
_atom_site_aniso_U_22
_atom_site_aniso_U_33
_atom_site_aniso_U_12
_atom_site_aniso_U_13
_atom_site_aniso_U_23
Au .02098(8) .02060(9) .02163(9) -.00064(10) .00512(6) .00163(11)
S1 .0247(4) .0423(6) .0274(4) -.0056(4) .0036(3) .0123(4)
C2 .0254(16) .0201(18) .0254(17) -.0028(14) .0087(13) .0031(14)
N3 .0414(18) .0273(16) .0395(18) -.0043(14) .0182(15) -.0045(15)
N4 .054(2) .047(2) .0287(17) -.0085(19) .0142(15) -.0080(17)
N5 .0454(19) .045(2) .0249(16) -.0035(17) .0066(14) .0077(16)
N6 .0281(14) .0231(17) .0216(14) -.0002(12) .0039(11) .0029(13)
C7 .045(3) .026(2) .048(3) .0037(19) .010(2) -.0015(19)
S11 .0243(4) .0500(6) .0248(4) -.0044(4) .0034(3) .0082(4)
C12 .0237(14) .0263(19) .0239(14) -.0019(17) .0030(11) .0016(18)
N13 .0373(17) .034(2) .043(2) -.0066(15) .0060(15) -.0044(17)
N14 .0316(17) .047(2) .047(2) -.0150(17) .0065(15) -.0037(19)
N15 .0269(15) .055(3) .0334(17) -.0055(14) .0058(13) .0036(16)
N16 .0274(14) .0300(17) .0227(14) -.0009(13) .0015(11) .0009(13)
C17 .057(3) .034(3) .039(3) .000(2) .011(2) -.009(2)
P .0252(5) .0224(6) .0181(5) .000 .0030(4) .000
C21 .0324(17) .0220(18) .0182(16) -.0005(15) .0023(13) .0008(14)
C22 .042(2) .029(2) .0269(18) -.0096(18) .0094(16) -.0007(17)
C23 .055(3) .024(2) .0283(19) -.0086(18) -.0017(18) -.0022(16)
C24 .061(3) .0271(19) .0218(18) .007(2) .0078(18) .0006(17)
C25 .049(2) .040(2) .0271(19) .006(2) .0138(18) -.0031(18)
C26 .0326(19) .031(2) .0265(18) .0013(17) .0066(15) -.0030(17)
C31 .0236(15) .0228(18) .0261(17) -.0012(14) .0039(13) .0040(15)
C32 .0336(19) .027(2) .0282(19) -.0024(16) .0021(16) -.0032(16)
C33 .036(2) .029(2) .044(2) .0053(18) .0109(18) -.001(2)
C34 .0291(19) .038(3) .055(3) .0093(18) .0057(18) .008(2)
C35 .035(2) .054(3) .035(2) .004(2) -.0082(17) .006(2)
C36 .040(2) .033(2) .0238(18) .0045(18) .0029(15) .0005(17)
O40 .056(6) .063(7) .103(9) -.017(5) .015(6) .038(7)

loop_
_atom_type_symbol
_atom_type_description
_atom_type_scat_dispersion_real
_atom_type_scat_dispersion_imag
_atom_type_scat_source
C C 0.0033 0.0016 'International Tables Vol C Tables 4.2.6.8 and 6.1.1.4'
H H 0.0000 0.0000 'International Tables Vol C Tables 4.2.6.8 and 6.1.1.4'
N N 0.0061 0.0033 'International Tables Vol C Tables 4.2.6.8 and 6.1.1.4'
O O 0.0106 0.0060 'International Tables Vol C Tables 4.2.6.8 and 6.1.1.4'
S S 0.1246 0.1234 'International Tables Vol C Tables 4.2.6.8 and 6.1.1.4'
P P 0.1023 0.0942 'International Tables Vol C Tables 4.2.6.8 and 6.1.1.4'
Au Au -2.0133 8.8022 'International Tables Vol C Tables 4.2.6.8 and 6.1.1.4'

loop_
_geom_angle_atom_site_label_1
_geom_angle_atom_site_label_2
_geom_angle_atom_site_label_3
_geom_angle_site_symmetry_1
_geom_angle_site_symmetry_3
_geom_angle
_geom_angle_publ_flag
S11 Au S11 7 . 180.0 ?
S11 Au S1 7 . 90.50(3) ?
S11 Au S1 . . 89.50(3) y
S11 Au S1 7 7 89.50(3) ?
S11 Au S1 . 7 90.50(3) ?
S1 Au S1 . 7 180.0 ?
C2 S1 Au . . 106.20(10) y
N3 C2 N6 . . 108.5(3) ?
N3 C2 S1 . . 126.9(3) y
N6 C2 S1 . . 124.4(3) y
C2 N3 N4 . . 106.1(3) ?
N5 N4 N3 . . 110.9(3) ?
N4 N5 N6 . . 106.3(3) ?
C2 N6 N5 . . 108.1(3) ?
C2 N6 C7 . . 130.5(3) ?
N5 N6 C7 . . 121.3(4) ?
C12 S11 Au . . 107.10(10) y
N13 C12 N16 . . 109.0(3) ?
N13 C12 S11 . . 125.3(3) y
N16 C12 S11 . . 125.6(3) y
C12 N13 N14 . . 104.7(3) ?
N15 N14 N13 . . 111.6(3) ?
N14 N15 N16 . . 106.7(3) ?
C12 N16 N15 . . 108.0(3) ?
C12 N16 C17 . . 129.8(4) ?
N15 N16 C17 . . 122.2(4) ?
C31 P C31 . 2_655 110.5(2) ?
C31 P C21 . . 109.85(16) ?
C31 P C21 2_655 . 108.99(15) ?
C31 P C21 . 2_655 108.99(15) ?
C31 P C21 2_655 2_655 109.85(16) ?
C21 P C21 . 2_655 108.6(2) ?
C26 C21 C22 . . 119.4(3) ?
C26 C21 P . . 122.0(3) ?
C22 C21 P . . 118.6(3) ?
C23 C22 C21 . . 119.8(4) ?
C24 C23 C22 . . 119.9(4) ?
C23 C24 C25 . . 120.7(4) ?
C24 C25 C26 . . 119.9(4) ?
C21 C26 C25 . . 120.3(4) ?
C36 C31 C32 . . 119.2(3) ?
C36 C31 P . . 121.8(3) ?
C32 C31 P . . 118.9(3) ?
C33 C32 C31 . . 120.6(4) ?
C32 C33 C34 . . 119.7(4) ?
C33 C34 C35 . . 120.4(4) ?
C34 C35 C36 . . 119.9(4) ?
C31 C36 C35 . . 120.2(4) ?

loop_
_geom_bond_atom_site_label_1
_geom_bond_atom_site_label_2
_geom_bond_site_symmetry_2
_geom_bond_distance
_geom_bond_publ_flag
Au S11 7 2.3520(10) ?
Au S11 . 2.3520(10) y
Au S1 . 2.3560(10) y
Au S1 7 2.3560(10) ?
S1 C2 . 1.736(3) y
C2 N3 . 1.315(5) y
C2 N6 . 1.342(4) y
N3 N4 . 1.347(5) ?
N4 N5 . 1.298(5) ?
N5 N6 . 1.344(4) ?
N6 C7 . 1.449(6) ?
S11 C12 . 1.735(3) y
C12 N13 . 1.324(5) y
C12 N16 . 1.336(5) y
N13 N14 . 1.358(5) ?
N14 N15 . 1.280(5) ?
N15 N16 . 1.344(4) ?
N16 C17 . 1.451(6) ?
P C31 . 1.795(4) ?
P C31 2_655 1.795(4) ?
P C21 . 1.795(4) ?
P C21 2_655 1.795(4) ?
C21 C26 . 1.380(5) ?
C21 C22 . 1.397(5) ?
C22 C23 . 1.389(6) ?
C23 C24 . 1.373(6) ?
C24 C25 . 1.374(6) ?
C25 C26 . 1.384(5) ?
C31 C36 . 1.385(5) ?
C31 C32 . 1.392(5) ?
C32 C33 . 1.378(5) ?
C33 C34 . 1.380(6) ?
C34 C35 . 1.380(7) ?
C35 C36 . 1.387(6) ?
